data_4132595
loop_
_publ_author_name
'Kou, Kevin G. M.'
'Pflueger, Jason J.'
'Kiho, Toshihiro'
'Morrill, Louis C.'
'Fisher, Ethan L.'
'Clagg, Kyle'
'Lebold, Terry P.'
'Kisunzu, Jessica K.'
'Sarpong, Richmond'

_publ_section_title
;
 A Benzyne Insertion Approach to Hetisine-Type Diterpenoid Alkaloids:
 Synthesis of Cossonidine (Davisine).
;
_journal_issue 26
_journal_name_full 'Journal of the American Chemical Society'
_journal_page_first 8105
_journal_page_last 8109
_journal_paper_doi 10.1021/jacs.8b05043
_journal_volume 140
_journal_year 2018
_chemical_absolute_configuration ad
_chemical_formula_moiety 'C H Cl3, C19 H25 N O2'
_chemical_formula_sum 'C20 H26 Cl3 N O2'
_chemical_formula_weight 418.77
_space_group_crystal_system orthorhombic
_space_group_IT_number 19
_space_group_name_Hall 'P 2ac 2ab'
_space_group_name_H-M_alt 'P 21 21 21'
_atom_sites_solution_hydrogens difmap
_atom_sites_solution_primary dual
_audit_creation_method SHELXL-2014/7
_cell_angle_alpha 90
_cell_angle_beta 90
_cell_angle_gamma 90
_cell_formula_units_Z 4
_cell_length_a 10.7865(2)
_cell_length_b 12.1566(2)
_cell_length_c 14.7570(3)
_cell_measurement_reflns_used 13486
_cell_measurement_temperature 100(2)
_cell_measurement_theta_max 77.3230
_cell_measurement_theta_min 4.7420
_cell_volume 1935.04(6)
_computing_cell_refinement 'CrysAlisPro 1.171.39.45f (Rigaku OD, 2018)'
_computing_data_collection 'CrysAlisPro 1.171.39.45f (Rigaku OD, 2018)'
_computing_data_reduction 'CrysAlisPro 1.171.39.45f (Rigaku OD, 2018)'
_computing_molecular_graphics 'Olex2 (Dolomanov et al., 2009)'
_computing_publication_material 'Olex2 (Dolomanov et al., 2009)'
_computing_structure_refinement 'SHELXL-2014/7 (Sheldrick, 2014)'
_computing_structure_solution 'ShelXT (Sheldrick, 2015)'
_diffrn_ambient_temperature 100(2)
_diffrn_measured_fraction_theta_full 1.000
_diffrn_measured_fraction_theta_max 1.000
_diffrn_measurement_device_type 'ROD, Synergy Custom DW system, Pilatus 200K'
_diffrn_measurement_method '\w scans'
_diffrn_radiation_type CuK\a
_diffrn_radiation_wavelength 1.54184
_diffrn_reflns_av_R_equivalents 0.0660
_diffrn_reflns_av_unetI/netI 0.0401
_diffrn_reflns_Laue_measured_fraction_full 1.000
_diffrn_reflns_Laue_measured_fraction_max 1.000
_diffrn_reflns_limit_h_max 12
_diffrn_reflns_limit_h_min -13
_diffrn_reflns_limit_k_max 15
_diffrn_reflns_limit_k_min -15
_diffrn_reflns_limit_l_max 18
_diffrn_reflns_limit_l_min -18
_diffrn_reflns_number 20166
_diffrn_reflns_point_group_measured_fraction_full 1.000
_diffrn_reflns_point_group_measured_fraction_max 0.999
_diffrn_reflns_theta_full 68.000
_diffrn_reflns_theta_max 74.490
_diffrn_reflns_theta_min 4.713
_diffrn_source 'Rotating-anode X-ray tube'
_exptl_absorpt_coefficient_mu 4.389
_exptl_absorpt_correction_T_max 1.00000
_exptl_absorpt_correction_T_min 0.70569
_exptl_absorpt_correction_type multi-scan
_exptl_absorpt_process_details
;
Olex2 1.2-ac3
(compiled 2017.08.10 svn.r3458 for OlexSys, GUI svn.r5381)
;
_exptl_crystal_colour colourless
_exptl_crystal_density_diffrn 1.434
_exptl_crystal_description block
_exptl_crystal_F_000 880
_exptl_crystal_size_max 0.100
_exptl_crystal_size_mid 0.070
_exptl_crystal_size_min 0.040
_refine_diff_density_max 0.668
_refine_diff_density_min -0.308
_refine_diff_density_rms 0.068
_refine_ls_abs_structure_details
;
 Flack x determined using 1521 quotients [(I+)-(I-)]/[(I+)+(I-)]
 (Parsons, Flack and Wagner, Acta Cryst. B69 (2013) 249-259).
;
_refine_ls_abs_structure_Flack 0.007(11)
_refine_ls_extinction_method none
_refine_ls_goodness_of_fit_ref 1.072
_refine_ls_hydrogen_treatment refall
_refine_ls_matrix_type full
_refine_ls_number_parameters 339
_refine_ls_number_reflns 3954
_refine_ls_number_restraints 0
_refine_ls_restrained_S_all 1.072
_refine_ls_R_factor_all 0.0479
_refine_ls_R_factor_gt 0.0452
_refine_ls_shift/su_max 0.008
_refine_ls_shift/su_mean 0.001
_refine_ls_structure_factor_coef Fsqd
_refine_ls_weighting_details 'w=1/[\s^2^(Fo^2^)+(0.0639P)^2^+1.8438P] where P=(Fo^2^+2Fc^2^)/3'
_refine_ls_weighting_scheme calc
_refine_ls_wR_factor_gt 0.1213
_refine_ls_wR_factor_ref 0.1228
_reflns_Friedel_coverage 0.753
_reflns_Friedel_fraction_full 0.999
_reflns_Friedel_fraction_max 0.998
_reflns_number_gt 3764
_reflns_number_total 3954
_reflns_threshold_expression 'I > 2\s(I)'
_cod_data_source_file ja8b05043_si_003.cif
_cod_data_source_block kk5_080_minor
_cod_database_code 4132595
_shelx_shelxl_version_number 2014/7
_shelx_space_group_comment
;
The symmetry employed for this shelxl refinement is uniquely defined
by the following loop, which should always be used as a source of
symmetry information in preference to the above space-group names.
They are only intended as comments.
;
_shelx_estimated_absorpt_t_min 0.668
_shelx_estimated_absorpt_t_max 0.844

loop_
_space_group_symop_operation_xyz
'x, y, z'
'-x+1/2, -y, z+1/2'
'-x, y+1/2, -z+1/2'
'x+1/2, -y+1/2, -z'

loop_
_atom_site_label
_atom_site_type_symbol
_atom_site_fract_x
_atom_site_fract_y
_atom_site_fract_z
_atom_site_U_iso_or_equiv
_atom_site_adp_type
_atom_site_occupancy
_atom_site_site_symmetry_order
_atom_site_calc_flag
C1 C 0.6470(5) 0.7809(4) 0.9240(3) 0.0338(11) Uani 1 1 d
C2 C 0.5295(4) 0.8186(3) 0.8757(3) 0.0250(9) Uani 1 1 d
C3 C 0.4125(5) 0.7838(4) 0.9266(3) 0.0301(10) Uani 1 1 d
C4 C 0.2974(5) 0.8307(4) 0.8791(3) 0.0271(9) Uani 1 1 d
C5 C 0.3155(4) 0.8444(3) 0.7763(3) 0.0202(8) Uani 1 1 d
C6 C 0.3721(4) 0.9551(3) 0.7432(3) 0.0186(8) Uani 1 1 d
N1 N 0.5060(3) 0.9699(3) 0.7687(2) 0.0199(7) Uani 1 1 d
C7 C 0.5279(4) 0.9471(3) 0.8649(3) 0.0235(8) Uani 1 1 d
C8 C 0.5816(4) 0.8810(3) 0.7263(3) 0.0200(8) Uani 1 1 d
C9 C 0.5305(4) 0.7782(3) 0.7735(3) 0.0205(8) Uani 1 1 d
C10 C 0.3983(4) 0.7539(3) 0.7381(3) 0.0177(8) Uani 1 1 d
C11 C 0.3921(4) 0.7575(3) 0.6325(3) 0.0183(7) Uani 1 1 d
C12 C 0.4414(4) 0.8681(3) 0.5958(3) 0.0193(8) Uani 1 1 d
C13 C 0.5754(4) 0.8819(3) 0.6246(3) 0.0211(8) Uani 1 1 d
C14 C 0.3629(4) 0.9602(3) 0.6388(3) 0.0196(8) Uani 1 1 d
C15 C 0.2281(4) 0.9499(4) 0.6034(3) 0.0230(8) Uani 1 1 d
C16 C 0.2115(4) 0.8450(4) 0.5465(3) 0.0246(9) Uani 1 1 d
C17 C 0.2575(4) 0.7407(4) 0.5967(3) 0.0229(8) Uani 1 1 d
C18 C 0.2934(4) 0.8578(4) 0.4653(3) 0.0254(9) Uani 1 1 d
C19 C 0.4279(4) 0.8718(4) 0.4926(3) 0.0233(8) Uani 1 1 d
C20 C 0.5991(4) 0.9551(4) 1.2085(4) 0.0340(10) Uani 1 1 d
Cl1 Cl 0.60359(10) 1.02100(12) 1.10199(8) 0.0379(3) Uani 1 1 d
Cl2 Cl 0.55887(13) 1.05041(11) 1.29356(9) 0.0431(3) Uani 1 1 d
Cl3 Cl 0.49466(12) 0.84438(10) 1.20786(10) 0.0424(3) Uani 1 1 d
O1 O 0.3538(3) 0.6506(3) 0.7688(2) 0.0213(6) Uani 1 1 d
O2 O 0.2578(3) 0.8575(3) 0.3875(2) 0.0360(8) Uani 1 1 d
H7A H 0.601(5) 0.969(4) 0.880(3) 0.015(11) Uiso 1 1 d
H1A H 0.730(5) 0.799(5) 0.888(4) 0.030(14) Uiso 1 1 d
H7B H 0.464(5) 0.980(4) 0.901(3) 0.024(12) Uiso 1 1 d
H6 H 0.324(4) 1.011(4) 0.771(3) 0.006(9) Uiso 1 1 d
H13A H 0.605(5) 0.947(5) 0.599(4) 0.037(15) Uiso 1 1 d
H20 H 0.678(5) 0.932(4) 1.216(3) 0.018(11) Uiso 1 1 d
H1B H 0.643(5) 0.703(5) 0.938(3) 0.022(12) Uiso 1 1 d
H9 H 0.586(5) 0.712(4) 0.765(4) 0.026(13) Uiso 1 1 d
H3A H 0.409(5) 0.702(4) 0.933(3) 0.019(12) Uiso 1 1 d
H13B H 0.627(6) 0.818(5) 0.602(4) 0.038(16) Uiso 1 1 d
H8 H 0.671(4) 0.899(4) 0.748(3) 0.016(11) Uiso 1 1 d
H1C H 0.651(6) 0.815(5) 0.987(4) 0.038(16) Uiso 1 1 d
H3B H 0.418(4) 0.817(4) 0.995(3) 0.017(12) Uiso 1 1 d
H15A H 0.166(4) 0.947(4) 0.653(3) 0.014(11) Uiso 1 1 d
H4A H 0.232(5) 0.785(5) 0.891(4) 0.024(13) Uiso 1 1 d
H15B H 0.211(4) 1.014(4) 0.566(3) 0.015(11) Uiso 1 1 d
H17B H 0.260(4) 0.674(4) 0.556(3) 0.018(12) Uiso 1 1 d
H11 H 0.450(5) 0.699(4) 0.610(4) 0.026(13) Uiso 1 1 d
H4B H 0.273(5) 0.904(5) 0.904(4) 0.032(14) Uiso 1 1 d
H17A H 0.198(5) 0.723(5) 0.651(4) 0.030(14) Uiso 1 1 d
H14 H 0.402(4) 1.033(4) 0.621(3) 0.021(12) Uiso 1 1 d
H19B H 0.456(5) 0.939(4) 0.464(4) 0.026(13) Uiso 1 1 d
H16 H 0.121(5) 0.842(5) 0.529(4) 0.032(14) Uiso 1 1 d
H19A H 0.480(5) 0.815(4) 0.458(4) 0.027(13) Uiso 1 1 d
H5 H 0.230(5) 0.843(4) 0.751(3) 0.019(12) Uiso 1 1 d
H1 H 0.399(8) 0.611(7) 0.774(6) 0.07(3) Uiso 1 1 d

loop_
_atom_site_aniso_label
_atom_site_aniso_U_11
_atom_site_aniso_U_22
_atom_site_aniso_U_33
_atom_site_aniso_U_23
_atom_site_aniso_U_13
_atom_site_aniso_U_12
C1 0.052(3) 0.022(2) 0.028(2) 0.0008(19) -0.015(2) 0.003(2)
C2 0.037(2) 0.0157(19) 0.022(2) -0.0011(15) -0.0065(18) 0.0002(16)
C3 0.050(3) 0.022(2) 0.0187(19) 0.0010(17) 0.0014(19) 0.0003(19)
C4 0.038(2) 0.024(2) 0.019(2) 0.0001(17) 0.0103(18) 0.0013(19)
C5 0.0252(19) 0.0185(18) 0.0170(19) -0.0019(16) 0.0046(15) 0.0007(15)
C6 0.0246(18) 0.0171(18) 0.0142(17) -0.0017(15) 0.0015(14) 0.0034(16)
N1 0.0279(16) 0.0135(14) 0.0181(15) -0.0028(13) -0.0021(13) 0.0004(13)
C7 0.036(2) 0.0186(18) 0.0156(18) -0.0018(16) -0.0052(17) -0.0029(17)
C8 0.0237(19) 0.0163(17) 0.0200(19) -0.0026(15) -0.0007(15) -0.0003(15)
C9 0.024(2) 0.0161(17) 0.0211(19) 0.0011(15) -0.0025(15) 0.0006(15)
C10 0.0215(18) 0.0118(17) 0.0199(18) 0.0019(14) 0.0024(15) 0.0012(15)
C11 0.0232(18) 0.0165(18) 0.0153(17) -0.0026(15) 0.0005(15) 0.0024(16)
C12 0.0261(18) 0.0179(18) 0.0139(17) -0.0022(15) -0.0007(15) -0.0011(15)
C13 0.0242(19) 0.0195(18) 0.0197(19) 0.0007(16) 0.0049(16) -0.0005(15)
C14 0.0250(19) 0.0165(18) 0.0173(18) 0.0010(16) -0.0007(15) 0.0018(16)
C15 0.0250(19) 0.023(2) 0.0209(19) 0.0018(18) -0.0025(16) 0.0050(16)
C16 0.0232(19) 0.025(2) 0.025(2) 0.0003(18) -0.0048(16) 0.0007(17)
C17 0.0251(19) 0.021(2) 0.0224(19) 0.0012(17) -0.0054(17) -0.0016(16)
C18 0.038(2) 0.017(2) 0.021(2) 0.0013(17) -0.0081(18) -0.0013(17)
C19 0.029(2) 0.027(2) 0.0143(18) 0.0019(16) 0.0021(16) -0.0011(17)
C20 0.026(2) 0.036(2) 0.040(2) 0.004(2) -0.0039(19) 0.0041(19)
Cl1 0.0295(5) 0.0515(7) 0.0327(6) 0.0081(5) 0.0019(4) 0.0008(5)
Cl2 0.0510(7) 0.0409(7) 0.0374(6) -0.0064(5) 0.0071(6) -0.0022(5)
Cl3 0.0395(6) 0.0315(6) 0.0562(8) 0.0059(6) -0.0056(6) -0.0040(5)
O1 0.0271(15) 0.0136(13) 0.0232(14) 0.0022(12) 0.0013(11) -0.0016(12)
O2 0.050(2) 0.0358(19) 0.0221(15) 0.0044(14) -0.0117(15) -0.0043(16)

loop_
_atom_type_symbol
_atom_type_description
_atom_type_scat_dispersion_real
_atom_type_scat_dispersion_imag
_atom_type_scat_source
C C 0.0181 0.0091 'International Tables Vol C Tables 4.2.6.8 and 6.1.1.4'
H H 0.0000 0.0000 'International Tables Vol C Tables 4.2.6.8 and 6.1.1.4'
Cl Cl 0.3639 0.7018 'International Tables Vol C Tables 4.2.6.8 and 6.1.1.4'
O O 0.0492 0.0322 'International Tables Vol C Tables 4.2.6.8 and 6.1.1.4'
N N 0.0311 0.0180 'International Tables Vol C Tables 4.2.6.8 and 6.1.1.4'

loop_
_geom_angle_atom_site_label_1
_geom_angle_atom_site_label_2
_geom_angle_atom_site_label_3
_geom_angle
C2 C1 H1A 114(3)
C2 C1 H1B 111(3)
H1A C1 H1B 110(4)
C2 C1 H1C 110(3)
H1A C1 H1C 110(5)
H1B C1 H1C 102(5)
C1 C2 C3 111.9(4)
C1 C2 C7 110.9(4)
C3 C2 C7 108.4(4)
C1 C2 C9 110.3(4)
C3 C2 C9 112.8(3)
C7 C2 C9 102.2(3)
C2 C3 C4 109.9(3)
C2 C3 H3A 111(3)
C4 C3 H3A 112(3)
C2 C3 H3B 108(3)
C4 C3 H3B 109(3)
H3A C3 H3B 106(4)
C3 C4 C5 112.8(4)
C3 C4 H4A 108(3)
C5 C4 H4A 110(3)
C3 C4 H4B 112(3)
C5 C4 H4B 107(3)
H4A C4 H4B 106(5)
C10 C5 C4 111.1(3)
C10 C5 C6 106.1(3)
C4 C5 C6 117.0(3)
C10 C5 H5 113(3)
C4 C5 H5 105(3)
C6 C5 H5 105(3)
N1 C6 C14 107.9(3)
N1 C6 C5 113.7(3)
C14 C6 C5 108.9(3)
N1 C6 H6 109(2)
C14 C6 H6 112(2)
C5 C6 H6 106(2)
C7 N1 C8 100.4(3)
C7 N1 C6 112.0(3)
C8 N1 C6 109.5(3)
N1 C7 C2 106.8(3)
N1 C7 H7A 110(3)
C2 C7 H7A 106(3)
N1 C7 H7B 110(3)
C2 C7 H7B 112(3)
H7A C7 H7B 113(4)
N1 C8 C13 112.9(3)
N1 C8 C9 101.8(3)
C13 C8 C9 116.3(3)
N1 C8 H8 103(3)
C13 C8 H8 110(3)
C9 C8 H8 111(3)
C8 C9 C10 109.5(3)
C8 C9 C2 100.5(3)
C10 C9 C2 111.9(3)
C8 C9 H9 112(3)
C10 C9 H9 110(3)
C2 C9 H9 112(3)
O1 C10 C5 108.8(3)
O1 C10 C9 111.9(3)
C5 C10 C9 106.1(3)
O1 C10 C11 109.2(3)
C5 C10 C11 108.9(3)
C9 C10 C11 111.8(3)
C12 C11 C17 108.5(3)
C12 C11 C10 111.1(3)
C17 C11 C10 112.0(3)
C12 C11 H11 107(3)
C17 C11 H11 112(3)
C10 C11 H11 106(3)
C13 C12 C19 111.5(3)
C13 C12 C14 109.2(3)
C19 C12 C14 109.7(3)
C13 C12 C11 109.0(3)
C19 C12 C11 109.9(3)
C14 C12 C11 107.4(3)
C8 C13 C12 108.8(3)
C8 C13 H13A 113(4)
C12 C13 H13A 108(4)
C8 C13 H13B 107(3)
C12 C13 H13B 111(3)
H13A C13 H13B 109(5)
C12 C14 C6 110.3(3)
C12 C14 C15 108.6(3)
C6 C14 C15 113.2(3)
C12 C14 H14 108(3)
C6 C14 H14 106(3)
C15 C14 H14 112(3)
C16 C15 C14 111.1(3)
C16 C15 H15A 107(3)
C14 C15 H15A 113(3)
C16 C15 H15B 109(3)
C14 C15 H15B 108(3)
H15A C15 H15B 109(4)
C18 C16 C15 106.4(4)
C18 C16 C17 106.2(4)
C15 C16 C17 112.3(3)
C18 C16 H16 112(3)
C15 C16 H16 107(3)
C17 C16 H16 113(3)
C16 C17 C11 110.6(3)
C16 C17 H17B 112(3)
C11 C17 H17B 106(3)
C16 C17 H17A 110(3)
C11 C17 H17A 110(3)
H17B C17 H17A 108(4)
O2 C18 C16 124.8(4)
O2 C18 C19 123.8(4)
C16 C18 C19 111.4(3)
C18 C19 C12 110.6(3)
C18 C19 H19B 106(3)
C12 C19 H19B 115(3)
C18 C19 H19A 108(3)
C12 C19 H19A 115(3)
H19B C19 H19A 100(4)
Cl3 C20 Cl2 110.5(3)
Cl3 C20 Cl1 111.2(3)
Cl2 C20 Cl1 110.0(3)
Cl3 C20 H20 111(3)
Cl2 C20 H20 111(3)
Cl1 C20 H20 103(3)
C10 O1 H1 114(7)

loop_
_geom_bond_atom_site_label_1
_geom_bond_atom_site_label_2
_geom_bond_distance
C1 C2 1.524(7)
C1 H1A 1.06(6)
C1 H1B 0.96(6)
C1 H1C 1.02(6)
C2 C3 1.529(7)
C2 C7 1.570(6)
C2 C9 1.586(6)
C3 C4 1.536(7)
C3 H3A 1.00(5)
C3 H3B 1.09(5)
C4 C5 1.537(6)
C4 H4A 0.92(6)
C4 H4B 1.00(6)
C5 C10 1.525(5)
C5 C6 1.556(6)
C5 H5 0.99(5)
C6 N1 1.504(5)
C6 C14 1.544(5)
C6 H6 0.95(4)
N1 C7 1.465(5)
N1 C8 1.491(5)
C7 H7A 0.86(5)
C7 H7B 0.96(5)
C8 C13 1.503(5)
C8 C9 1.533(5)
C8 H8 1.03(5)
C9 C10 1.548(5)
C9 H9 1.01(5)
C10 O1 1.419(5)
C10 C11 1.561(5)
C11 C12 1.544(5)
C11 C17 1.558(5)
C11 H11 1.00(5)
C12 C13 1.515(6)
C12 C19 1.532(5)
C12 C14 1.540(5)
C13 H13A 0.94(6)
C13 H13B 1.01(6)
C14 C15 1.550(6)
C14 H14 1.01(5)
C15 C16 1.537(6)
C15 H15A 0.99(5)
C15 H15B 0.98(5)
C16 C18 1.497(6)
C16 C17 1.550(6)
C16 H16 1.01(6)
C17 H17B 1.01(5)
C17 H17A 1.05(6)
C18 O2 1.211(5)
C18 C19 1.515(6)
C19 H19B 0.97(5)
C19 H19A 1.03(5)
C20 Cl3 1.755(5)
C20 Cl2 1.763(5)
C20 Cl1 1.765(5)
C20 H20 0.91(5)
O1 H1 0.69(8)
